data_2008714
loop_
_publ_author_name
'Bats, Jan W.'
'Parsch, J\"org'
'Engels, Joachim W.'

_publ_section_title
;
 1-Deoxy-1-(2-fluorophenyl)-\b-<small>D</small>-ribofuranose
;
_journal_issue 7
_journal_name_full 'Acta Crystallographica Section C'
_journal_page_first IUC9900069
_journal_paper_doi 10.1107/S0108270199099217
_journal_volume 55
_journal_year 1999
_chemical_formula_sum 'C11 H13 F O4'
_chemical_formula_weight 228.21
_chemical_name_systematic
;
1'-deoxy-1'-(2-fluorophenyl)-\b-D-ribofuranose
;
_space_group_IT_number 5
_symmetry_cell_setting monoclinic
_symmetry_space_group_name_Hall 'C 2y'
_symmetry_space_group_name_H-M 'C 1 2 1'
_audit_creation_method SHELXL-97
_cell_angle_alpha 90.00
_cell_angle_beta 102.200(13)
_cell_angle_gamma 90.00
_cell_formula_units_Z 4
_cell_length_a 13.2435(19)
_cell_length_b 5.1116(8)
_cell_length_c 15.520(3)
_cell_measurement_reflns_used 161
_cell_measurement_temperature 133(2)
_cell_measurement_theta_max 23
_cell_measurement_theta_min 3
_cell_volume 1026.9(3)
_computing_cell_refinement 'SMART (Siemens, 1995)'
_computing_data_collection 'SMART (Siemens, 1995)'
_computing_data_reduction 'SAINT (Siemens, 1995)'
_computing_publication_material 'CIF in SHELXL97 (Sheldrick, 1997)'
_computing_structure_refinement 'SHELXL97 (Sheldrick, 1997)'
_computing_structure_solution 'SHELXTL (Sheldrick, 1996)'
_diffrn_ambient_temperature 133(2)
_diffrn_measured_fraction_theta_full 0.902
_diffrn_measured_fraction_theta_max 0.902
_diffrn_measurement_device_type Siemens_SMART
_diffrn_measurement_method \w
_diffrn_radiation_monochromator graphite
_diffrn_radiation_source 'fine-focus sealed tube'
_diffrn_radiation_type MoK\a
_diffrn_radiation_wavelength 0.71073
_diffrn_reflns_av_R_equivalents 0.048
_diffrn_reflns_av_sigmaI/netI 0.0302
_diffrn_reflns_limit_h_max 18
_diffrn_reflns_limit_h_min -18
_diffrn_reflns_limit_k_max 7
_diffrn_reflns_limit_k_min -7
_diffrn_reflns_limit_l_max 21
_diffrn_reflns_limit_l_min -22
_diffrn_reflns_number 9676
_diffrn_reflns_theta_full 31.71
_diffrn_reflns_theta_max 31.71
_diffrn_reflns_theta_min 2.69
_diffrn_standards_decay_% 0.0
_diffrn_standards_interval_time 540
_diffrn_standards_number 183
_exptl_absorpt_coefficient_mu 0.123
_exptl_absorpt_correction_T_max 0.982
_exptl_absorpt_correction_T_min 0.916
_exptl_absorpt_correction_type numerical
_exptl_absorpt_process_details '(SHELXTL; Sheldrick, 1996)'
_exptl_crystal_colour colorless
_exptl_crystal_density_diffrn 1.476
_exptl_crystal_density_method 'not measured'
_exptl_crystal_description plate
_exptl_crystal_F_000 480
_exptl_crystal_size_max 0.80
_exptl_crystal_size_mid 0.70
_exptl_crystal_size_min 0.15
_refine_diff_density_max 0.331
_refine_diff_density_min -0.219
_refine_ls_abs_structure_details 'Flack (1983)'
_refine_ls_abs_structure_Flack -0.1(5)
_refine_ls_extinction_coef 0.013(3)
_refine_ls_extinction_method SHELXL97
_refine_ls_goodness_of_fit_ref 1.194
_refine_ls_hydrogen_treatment 'H atoms refined isotropically'
_refine_ls_matrix_type full
_refine_ls_number_parameters 198
_refine_ls_number_reflns 2966
_refine_ls_number_restraints 1
_refine_ls_restrained_S_all 1.194
_refine_ls_R_factor_all 0.034
_refine_ls_R_factor_gt 0.032
_refine_ls_shift/su_max 0.001
_refine_ls_shift/su_mean 0.000
_refine_ls_structure_factor_coef Fsqd
_refine_ls_weighting_details 'calc w = 1/[\s^2^(Fo^2^)+(0.06P)^2^] where P = (Fo^2^+2Fc^2^)/3'
_refine_ls_weighting_scheme calc
_refine_ls_wR_factor_ref 0.090
_reflns_number_gt 2870
_reflns_number_total 2966
_reflns_threshold_expression I>2\s(I)
_cod_data_source_file qa0135.cif
_cod_data_source_block IUC9900069
_cod_original_sg_symbol_H-M 'C 2'
_cod_database_code 2008714

loop_
_symmetry_equiv_pos_as_xyz
'x, y, z'
'-x, y, -z'
'x+1/2, y+1/2, z'
'-x+1/2, y+1/2, -z'

loop_
_atom_site_label
_atom_site_fract_x
_atom_site_fract_y
_atom_site_fract_z
_atom_site_U_iso_or_equiv
_atom_site_adp_type
_atom_site_calc_flag
_atom_site_refinement_flags
_atom_site_occupancy
_atom_site_disorder_assembly
_atom_site_disorder_group
_atom_site_type_symbol
O5 0.43854(6) 0.35044(18) 0.08826(5) 0.01972(17) Uani d . 1 . . O
F -0.00764(5) 0.29442(17) 0.30222(5) 0.02735(19) Uani d . 1 . . F
O2 0.04236(6) 0.36659(18) 0.11185(5) 0.01912(17) Uani d . 1 . . O
O3 0.17041(6) -0.04566(15) 0.08128(5) 0.01885(17) Uani d . 1 . . O
O4 0.28742(6) 0.20735(17) 0.25540(5) 0.01939(17) Uani d . 1 . . O
C2 0.14956(7) 0.3722(2) 0.14939(6) 0.01457(19) Uani d . 1 . . C
C3 0.21563(7) 0.20583(19) 0.10069(6) 0.01416(18) Uani d . 1 . . C
C6 0.16207(8) 0.4526(2) 0.31312(6) 0.01657(19) Uani d . 1 . . C
C4 0.31499(7) 0.17440(19) 0.17080(6) 0.01459(19) Uani d . 1 . . C
C5 0.39674(8) 0.3777(2) 0.16592(7) 0.0177(2) Uani d . 1 . . C
C9 0.12092(11) 0.8260(3) 0.43450(7) 0.0262(2) Uani d . 1 . . C
C1 0.17935(7) 0.2619(2) 0.24381(6) 0.01504(19) Uani d . 1 . . C
C7 0.23721(9) 0.6329(2) 0.35203(7) 0.0215(2) Uani d . 1 . . C
C11 0.06719(8) 0.4671(2) 0.33796(7) 0.0188(2) Uani d . 1 . . C
C10 0.04444(10) 0.6490(3) 0.39695(7) 0.0247(2) Uani d . 1 . . C
C8 0.21711(10) 0.8168(2) 0.41254(7) 0.0256(3) Uani d . 1 . . C
H4 0.3426(11) 0.000(3) 0.1682(9) 0.009(3) Uiso d . 1 . . H
H1 0.1449(12) 0.114(3) 0.2473(9) 0.014(3) Uiso d . 1 . . H
H5B 0.4526(13) 0.363(4) 0.2219(10) 0.023(4) Uiso d . 1 . . H
H3 0.2256(12) 0.291(4) 0.0464(10) 0.022(4) Uiso d . 1 . . H
H03 0.1407(16) -0.050(5) 0.0285(14) 0.040(5) Uiso d . 1 . . H
H2 0.1692(13) 0.541(4) 0.1497(10) 0.018(3) Uiso d . 1 . . H
H7 0.3072(13) 0.631(4) 0.3345(10) 0.023(4) Uiso d . 1 . . H
H10 -0.0285(12) 0.648(4) 0.4076(10) 0.019(4) Uiso d . 1 . . H
H02 0.0201(15) 0.225(5) 0.0991(13) 0.035(5) Uiso d . 1 . . H
H5A 0.3702(12) 0.556(3) 0.1654(10) 0.014(3) Uiso d . 1 . . H
H8 0.2676(16) 0.926(5) 0.4404(13) 0.043(5) Uiso d . 1 . . H
H9 0.1026(17) 0.965(5) 0.4763(13) 0.043(5) Uiso d . 1 . . H
H05 0.4665(14) 0.217(4) 0.0914(10) 0.023(4) Uiso d . 1 . . H

loop_
_atom_site_aniso_label
_atom_site_aniso_U_11
_atom_site_aniso_U_22
_atom_site_aniso_U_33
_atom_site_aniso_U_12
_atom_site_aniso_U_13
_atom_site_aniso_U_23
O5 0.0145(3) 0.0221(4) 0.0240(4) 0.0027(3) 0.0072(3) 0.0056(3)
F 0.0179(3) 0.0342(4) 0.0310(4) -0.0049(3) 0.0074(2) -0.0110(3)
O2 0.0137(3) 0.0215(4) 0.0211(4) 0.0022(3) 0.0013(3) 0.0011(3)
O3 0.0221(4) 0.0149(3) 0.0191(4) -0.0049(3) 0.0032(3) -0.0024(3)
O4 0.0137(3) 0.0287(4) 0.0159(3) 0.0047(3) 0.0034(2) 0.0039(3)
C2 0.0142(4) 0.0129(4) 0.0164(4) 0.0005(3) 0.0028(3) 0.0019(3)
C3 0.0137(4) 0.0131(4) 0.0159(4) -0.0021(3) 0.0037(3) 0.0009(3)
C6 0.0182(5) 0.0161(4) 0.0150(4) 0.0001(4) 0.0026(3) 0.0020(4)
C4 0.0125(4) 0.0136(4) 0.0180(4) 0.0004(3) 0.0039(3) 0.0009(3)
C5 0.0144(4) 0.0180(5) 0.0209(5) -0.0030(4) 0.0041(3) 0.0000(4)
C9 0.0393(6) 0.0216(5) 0.0170(5) 0.0038(5) 0.0045(4) -0.0018(4)
C1 0.0130(4) 0.0157(4) 0.0165(4) 0.0010(3) 0.0035(3) 0.0024(3)
C7 0.0242(5) 0.0204(5) 0.0192(5) -0.0044(4) 0.0029(4) 0.0015(4)
C11 0.0177(5) 0.0208(5) 0.0175(4) 0.0010(4) 0.0026(3) -0.0010(4)
C10 0.0271(5) 0.0275(6) 0.0198(5) 0.0045(4) 0.0056(4) -0.0029(4)
C8 0.0363(7) 0.0203(5) 0.0183(5) -0.0062(5) 0.0013(4) -0.0015(4)

loop_
_atom_type_symbol
_atom_type_description
_atom_type_scat_dispersion_real
_atom_type_scat_dispersion_imag
_atom_type_scat_source
C C 0.0033 0.0016 'International Tables Vol C Tables 4.2.6.8 and 6.1.1.4'
H H 0.0000 0.0000 'International Tables Vol C Tables 4.2.6.8 and 6.1.1.4'
O O 0.0106 0.0060 'International Tables Vol C Tables 4.2.6.8 and 6.1.1.4'
F F 0.0171 0.0103 'International Tables Vol C Tables 4.2.6.8 and 6.1.1.4'

loop_
_geom_angle_atom_site_label_1
_geom_angle_atom_site_label_2
_geom_angle_atom_site_label_3
_geom_angle
C1 O4 C4 110.27(7)
O2 C2 C3 114.44(8)
O2 C2 C1 114.62(8)
C3 C2 C1 102.02(8)
O3 C3 C4 108.43(8)
O3 C3 C2 110.35(8)
C4 C3 C2 101.71(8)
C11 C6 C7 116.57(10)
C11 C6 C1 121.02(9)
C7 C6 C1 122.31(9)
O4 C4 C5 106.62(8)
O4 C4 C3 106.84(8)
C5 C4 C3 114.17(8)
O5 C5 C4 112.46(9)
C8 C9 C10 120.00(11)
O4 C1 C6 109.61(8)
O4 C1 C2 103.82(8)
C6 C1 C2 113.32(8)
C8 C7 C6 121.10(11)
F C11 C10 117.80(10)
F C11 C6 118.46(9)
C10 C11 C6 123.74(11)
C11 C10 C9 118.28(11)
C9 C8 C7 120.31(11)

loop_
_geom_bond_atom_site_label_1
_geom_bond_atom_site_label_2
_geom_bond_site_symmetry_2
_geom_bond_distance
_geom_bond_publ_flag
O5 C5 . 1.4354(13) ?
F C11 . 1.3553(14) ?
O2 C2 . 1.4165(12) ?
O3 C3 . 1.4233(12) ?
O4 C1 . 1.4317(12) ?
O4 C4 . 1.4450(13) ?
C2 C3 . 1.5295(14) ?
C2 C1 . 1.5416(13) ?
C3 C4 . 1.5285(14) ?
C6 C11 . 1.3921(14) ?
C6 C7 . 1.3966(15) ?
C6 C1 . 1.5042(14) ?
C4 C5 . 1.5140(14) ?
C9 C8 . 1.3874(18) ?
C9 C10 . 1.3909(19) ?
C7 C8 . 1.3935(17) ?
C11 C10 . 1.3821(15) ?

loop_
_geom_hbond_atom_site_label_D
_geom_hbond_atom_site_label_H
_geom_hbond_atom_site_label_A
_geom_hbond_site_symmetry_A
_geom_hbond_distance_DH
_geom_hbond_distance_HA
_geom_hbond_distance_DA
_geom_hbond_angle_DHA
_geom_hbond_publ_flag
O2 H02 O5 3_445 0.79(2) 2.19(2) 2.9620(10) 166(2) yes
O3 H03 O5 4_545 0.830(10) 1.96(2) 2.7720(10) 165(2) yes
O5 H05 O2 3_545 0.77(2) 2.05(2) 2.8160(10) 175.0(10) yes

loop_
_geom_torsion_atom_site_label_1
_geom_torsion_atom_site_label_2
_geom_torsion_atom_site_label_3
_geom_torsion_atom_site_label_4
_geom_torsion
O2 C2 C3 O3 -46.31(11)
C1 C2 C3 O3 78.06(9)
O2 C2 C3 C4 -161.23(8)
C1 C2 C3 C4 -36.86(9)
C1 O4 C4 C5 121.32(9)
C1 O4 C4 C3 -1.15(11)
O3 C3 C4 O4 -91.91(9)
C2 C3 C4 O4 24.42(10)
O3 C3 C4 C5 150.48(8)
C2 C3 C4 C5 -93.19(10)
O4 C4 C5 O5 174.37(8)
C3 C4 C5 O5 -67.90(11)
C4 O4 C1 C6 -143.99(8)
C4 O4 C1 C2 -22.63(11)
C11 C6 C1 O4 -156.37(9)
C7 C6 C1 O4 27.37(13)
C11 C6 C1 C2 88.18(11)
C7 C6 C1 C2 -88.08(11)
O2 C2 C1 O4 161.40(9)
C3 C2 C1 O4 37.14(10)
O2 C2 C1 C6 -79.76(11)
C3 C2 C1 C6 155.98(8)
C11 C6 C7 C8 0.02(15)
C1 C6 C7 C8 176.44(10)
C7 C6 C11 F -179.53(9)
C1 C6 C11 F 4.01(15)
C7 C6 C11 C10 0.77(16)
C1 C6 C11 C10 -175.70(10)
F C11 C10 C9 179.56(11)
C6 C11 C10 C9 -0.73(17)
C8 C9 C10 C11 -0.10(17)
C10 C9 C8 C7 0.85(17)
C6 C7 C8 C9 -0.82(17)

loop_
_cod_related_entry_id
_cod_related_entry_database
_cod_related_entry_code
1 ChemSpider 21182961
